data_7200848
loop_
_publ_author_name
'Fri\<s\<ci\'c, Tomislav'
'F\'abi\'an, L\'aszl\'o'

_publ_section_title
;
 Mechanochemical conversion of a metal oxide into coordination polymers
 and porous frameworks using liquid-assisted grinding (LAG)
;
_journal_issue 5
_journal_name_full CrystEngComm
_journal_page_first 743
_journal_paper_doi 10.1039/b822934c
_journal_volume 11
_journal_year 2009
_chemical_formula_sum 'C4 H2 O4 Zn'
_chemical_formula_weight 179.44
_chemical_name_common 'zinc fumarate'
_chemical_name_systematic
;
zinc fumarate
;
_space_group_IT_number 15
_symmetry_cell_setting monoclinic
_symmetry_space_group_name_Hall '-C 2yc'
_symmetry_space_group_name_H-M 'C 1 2/c 1'
_audit_creation_date 2008-10-03T15:36
_audit_creation_method 'from EXP file using GSAS2CIF'
_audit_update_record ' 2008-10-03T15:36 Initial CIF as created by GSAS2CIF'
_cell_angle_alpha 90.0
_cell_angle_beta 103.9094(24)
_cell_angle_gamma 90.0
_cell_formula_units_Z 4
_cell_length_a 8.2406(4)
_cell_length_b 5.21314(24)
_cell_length_c 11.4415(6)
_cell_measurement_temperature 298
_cell_volume 477.11(4)
_computing_structure_refinement GSAS
_computing_structure_solution DASH
_diffrn_ambient_temperature 298
_diffrn_measurement_device_type 'Philips Xpert Pro'
_diffrn_radiation_polarisn_ratio 0.539
_diffrn_radiation_probe x-ray
_diffrn_radiation_type 'Cu K\a~1~'
_diffrn_radiation_wavelength 1.5406
_diffrn_source 'sealed X-ray tube'
_diffrn_source_target Cu
_exptl_absorpt_correction_T_max 0.82796
_exptl_absorpt_correction_T_min 0.43154
_exptl_absorpt_process_details
; GSAS Absorption/surface roughness correction: function number 3
Surface roughness abs. correction (Suortti)
Terms = 0.28824 0.37815
Correction is refined.
;
_exptl_crystal_density_diffrn 2.498
_exptl_crystal_density_method 'not measured'
_exptl_crystal_F_000 352
_pd_block_id 2008-10-03T15:36|ANHYDR2|Laszlo_Fabian|Philips_Xpert_Pro
_pd_calc_method 'Rietveld Refinement'
_pd_char_colour white
_pd_instr_location ' ?'
_pd_meas_2theta_range_inc 0.00837
_pd_meas_2theta_range_max 59.98606
_pd_meas_2theta_range_min 4.00419
_pd_meas_number_of_points 6687
_pd_phase_name Zn-fumarate
_pd_prep_cool_rate 0
_pd_prep_pressure 100
_pd_prep_temperature 298
_pd_proc_2theta_range_inc 0.00837
_pd_proc_2theta_range_max 59.98596
_pd_proc_2theta_range_min 4.00408
_pd_proc_info_datetime 2008-10-03T15:36:30
_pd_proc_info_excluded_regions ' ?'
_pd_proc_ls_background_function
; GSAS Background function number 1 with 10 terms.
Shifted Chebyshev function of 1st kind
1: 233.103 2: -199.327 3: 91.8388 4: -28.6121
5: 10.8558 6: -1.97561 7: -1.29722 8: 8.03624
9: -7.05808 10: -1.99617
;
_pd_proc_ls_peak_cutoff 0.00200
_pd_proc_ls_pref_orient_corr
; March-Dollase
AXIS 1 Ratio= 1.15314 h= 1.000 k= 1.000 l= 2.000
Prefered orientation correction range: Min= 0.80878, Max= 1.23595
;
_pd_proc_ls_profile_function
;
CW Profile function number 3 with 19 terms
Pseudovoigt profile coefficients as parameterized in
P. Thompson, D.E. Cox & J.B. Hastings (1987). J. Appl. Cryst.,20,79-83.
Asymmetry correction of L.W. Finger, D.E. Cox & A. P. Jephcoat (1994).
J. Appl. Cryst.,27,892-900.
Peak tails are ignored where the intensity is below 0.0020 times the peak
;
_pd_proc_ls_prof_R_factor 0.0435
_pd_proc_ls_prof_wR_expected 0.0557
_pd_proc_ls_prof_wR_factor 0.0567
_pd_proc_number_of_points 6687
_pd_spec_mounting ' ?'
_pd_spec_mount_mode reflection
_pd_spec_shape flat_sheet
_refine_ls_extinction_method none
_refine_ls_goodness_of_fit_all 1.03
_refine_ls_hydrogen_treatment mixed
_refine_ls_matrix_type full
_refine_ls_number_constraints 1
_refine_ls_number_parameters 35
_refine_ls_number_restraints 15
_refine_ls_R_Fsqd_factor 0.03578
_refine_ls_shift/su_max 0.03
_refine_ls_shift/su_mean 0.01
_refine_ls_weighting_details 1/\s(Y~obs~)^2^
_refine_ls_weighting_scheme sigma
_reflns_d_resolution_high 1.544
_reflns_d_resolution_low 5.553
_reflns_limit_h_max 5
_reflns_limit_h_min 0
_reflns_limit_k_max 3
_reflns_limit_k_min 0
_reflns_limit_l_max 7
_reflns_limit_l_min -8
_reflns_number_total 69
_cod_data_source_file b822934c.txt
_cod_data_source_block 1
_cod_depositor_comments
;
The following automatic conversions were performed:
'_geom_angle_publ_flag' value 'N' changed to 'n' according to
'/home/saulius/struct/CIF-dictionaries/cif_core.dic' dictionary named
'cif_core.dic' version 2.4.1 from 2010-06-29 (12
times).

'_geom_bond_publ_flag' value 'N' changed to 'n' according to
'/home/saulius/struct/CIF-dictionaries/cif_core.dic' dictionary named
'cif_core.dic' version 2.4.1 from 2010-06-29 (7 times).

Automatic conversion script
Id: cif_fix_enum 1527 2010-12-29 10:47:43Z saulius 
;
_cod_original_cell_volume 477.11(5)
_cod_database_code 7200848
_gsas_exptl_extinct_corr_t_min 1.00000
_gsas_exptl_extinct_corr_t_max 1.00000

loop_
_symmetry_equiv_pos_site_id
_symmetry_equiv_pos_as_xyz
1 +x,+y,+z
2 -x,+y,-z+1/2
-1 -x,-y,-z
-2 +x,-y,+z+1/2
101 +x+1/2,+y+1/2,+z
102 -x+1/2,+y+1/2,-z+1/2
-101 -x+1/2,-y+1/2,-z
-102 +x+1/2,-y+1/2,+z+1/2

loop_
_atom_site_type_symbol
_atom_site_label
_atom_site_fract_x
_atom_site_fract_y
_atom_site_fract_z
_atom_site_occupancy
_atom_site_thermal_displace_type
_atom_site_U_iso_or_equiv
_atom_site_symmetry_multiplicity
Zn Zn1 0.5 0.15108(25) 0.75 1.0 Uiso 0.0539 4
O O2 0.84422(32) 0.4405(5) 0.80859(21) 1.0 Uiso 0.03512 8
O O3 0.61870(30) 0.3790(5) 0.87699(21) 1.0 Uiso 0.03512 8
C C4 0.75126(32) 0.49685(19) 0.87666(8) 1.0 Uiso 0.03512 8
C C5 0.79427(11) 0.71211(19) 0.96377(7) 1.0 Uiso 0.03512 8
H H6 0.89564(22) 0.7982(5) 0.96430(28) 1.0 Uiso 0.07024 8

loop_
_atom_type_symbol
_atom_type_number_in_cell
_atom_type_scat_dispersion_real
_atom_type_scat_dispersion_imag
_atom_type_scat_Cromer_Mann_a1
_atom_type_scat_Cromer_Mann_a2
_atom_type_scat_Cromer_Mann_a3
_atom_type_scat_Cromer_Mann_a4
_atom_type_scat_Cromer_Mann_b1
_atom_type_scat_Cromer_Mann_b2
_atom_type_scat_Cromer_Mann_b3
_atom_type_scat_Cromer_Mann_b4
_atom_type_scat_Cromer_Mann_c
_atom_type_scat_source
Zn 4.0 0.000 0.000 14.0743 3.26550 7.03180 0.23330 5.16520 10.3163 2.41000 58.7097 1.30410 International_Tables_Vol_C
O 16.0 0.000 0.000 3.04850 13.2771 2.28680 5.70110 1.54630 0.32390 0.86700 32.9089 0.25080 International_Tables_Vol_C
C 16.0 0.000 0.000 2.31000 20.8439 1.02000 10.2075 1.58860 0.56870 0.86500 51.6512 0.21560 International_Tables_Vol_C
H 8.0 0.000 0.000 0.49300 10.5109 0.32291 26.1257 0.14019 3.14236 0.04081 57.7997 0.00304 International_Tables_Vol_C

loop_
_geom_angle_atom_site_label_1
_geom_angle_atom_site_label_2
_geom_angle_atom_site_label_3
_geom_angle
_geom_angle_site_symmetry_1
_geom_angle_site_symmetry_2
_geom_angle_site_symmetry_3
_geom_angle_publ_flag
O2 Zn1 O2 110.58(16) 101_445 . 102_646 n
O2 Zn1 O3 110.17(11) 101_445 . 1_555 n
O2 Zn1 O3 110.47(10) 101_445 . 2_656 n
O3 Zn1 O3 104.84(14) 1_555 . 2_656 n
Zn1 O2 C4 129.88(22) 101_555 . 1_555 n
Zn1 O3 C4 125.31(16) 1_555 . 1_555 n
O2 C4 O3 123.42(19) 1_555 . 1_555 n
O2 C4 C5 120.77(22) 1_555 . 1_555 n
O3 C4 C5 115.81(17) 1_555 . 1_555 n
C4 C5 C5 125.54(5) 1_555 . -101_667 n
C4 C5 H6 115.46(6) 1_555 . 1_555 n
C5 C5 H6 119.00(6) -101_667 . 1_555 n

loop_
_geom_bond_atom_site_label_1
_geom_bond_atom_site_label_2
_geom_bond_distance
_geom_bond_site_symmetry_1
_geom_bond_site_symmetry_2
_geom_bond_publ_flag
Zn1 O2 1.9277(23) . 101_445 n
Zn1 O3 1.9485(26) . 1_555 n
O2 C4 1.2516(10) . 1_555 n
O3 C4 1.2540(10) . 1_555 n
C4 C5 1.4861(5) . 1_555 n
C5 C5 1.2909(6) . -101_557 n
C5 H6 0.9470(5) . 1_555 n
